data_4305273
loop_
_publ_author_name
'Santarupa Thakurta'
'Joy Chakraborty'
'Georgina Rosair'
'Javier Tercero'
'M. Salah El Fallah'
'Eugenio Garribba'
'Samiran Mitra'

_publ_section_title
;
Synthesis of Two New Linear Trinuclear CuII Complexes: Mechanism of Magnetic
Coupling through Hybrid B3LYP Functional and CShM Studies
;
_journal_name_full 'Inorganic Chemistry'
_journal_page_first 6227
_journal_page_last 6235
_journal_paper_doi 10.1021/ic8001459
_journal_volume 47
_journal_year 2008
_chemical_formula_moiety 'C42 H46 Cu3 N4 O8'
_chemical_formula_sum 'C42 H46 Cu3 N4 O8'
_chemical_formula_weight 925.45
_chemical_name_systematic
; 
 ? 
;
_space_group_IT_number 14
_symmetry_cell_setting monoclinic
_symmetry_space_group_name_Hall '-P 2ybc'
_symmetry_space_group_name_H-M 'P 1 21/c 1'
_atom_sites_solution_hydrogens geom
_atom_sites_solution_primary direct
_atom_sites_solution_secondary difmap
_audit_creation_method SHELXL-97
_cell_angle_alpha 90.00
_cell_angle_beta 116.350(2)
_cell_angle_gamma 90.00
_cell_formula_units_Z 2
_cell_length_a 10.6100(6)
_cell_length_b 19.3364(12)
_cell_length_c 9.9334(5)
_cell_measurement_reflns_used 2424
_cell_measurement_temperature 100(2)
_cell_measurement_theta_max 28.65
_cell_measurement_theta_min 2.39
_cell_volume 1826.19(18)
_computing_cell_refinement 'Bruker Apex2'
_computing_data_collection 'Bruker Apex2'
_computing_data_reduction 'Bruker Apex2'
_computing_molecular_graphics 'Bruker SHELXTL'
_computing_publication_material 'Bruker SHELXTL'
_computing_structure_refinement 'SHELXL-97 (Sheldrick, 1997)'
_computing_structure_solution 'SHELXS-97 (Sheldrick, 1990)'
_diffrn_ambient_temperature 100(2)
_diffrn_measured_fraction_theta_full 0.936
_diffrn_measured_fraction_theta_max 0.873
_diffrn_measurement_device_type 'CCD area detector'
_diffrn_measurement_method 'phi and omega scans'
_diffrn_radiation_monochromator graphite
_diffrn_radiation_source 'fine-focus sealed tube'
_diffrn_radiation_type MoK\a
_diffrn_radiation_wavelength 0.71073
_diffrn_reflns_av_R_equivalents 0.0534
_diffrn_reflns_av_sigmaI/netI 0.0577
_diffrn_reflns_limit_h_max 14
_diffrn_reflns_limit_h_min -14
_diffrn_reflns_limit_k_max 24
_diffrn_reflns_limit_k_min -27
_diffrn_reflns_limit_l_max 8
_diffrn_reflns_limit_l_min -12
_diffrn_reflns_number 13645
_diffrn_reflns_theta_full 25.00
_diffrn_reflns_theta_max 30.16
_diffrn_reflns_theta_min 2.14
_exptl_absorpt_coefficient_mu 1.795
_exptl_absorpt_correction_T_max 0.806
_exptl_absorpt_correction_T_min 0.646
_exptl_absorpt_correction_type multi-scan
_exptl_absorpt_process_details 'SADABS (Bruker, 2002)'
_exptl_crystal_colour green
_exptl_crystal_density_diffrn 1.683
_exptl_crystal_density_method 'not measured'
_exptl_crystal_description block
_exptl_crystal_F_000 954
_exptl_crystal_size_max 0.35
_exptl_crystal_size_mid 0.20
_exptl_crystal_size_min 0.12
_refine_diff_density_max 0.533
_refine_diff_density_min -0.427
_refine_diff_density_rms 0.096
_refine_ls_extinction_method none
_refine_ls_goodness_of_fit_ref 1.019
_refine_ls_hydrogen_treatment constr
_refine_ls_matrix_type full
_refine_ls_number_parameters 262
_refine_ls_number_reflns 4715
_refine_ls_number_restraints 0
_refine_ls_restrained_S_all 1.019
_refine_ls_R_factor_all 0.0597
_refine_ls_R_factor_gt 0.0367
_refine_ls_shift/su_max 0.001
_refine_ls_shift/su_mean 0.000
_refine_ls_structure_factor_coef Fsqd
_refine_ls_weighting_details 'calc w=1/[\s^2^(Fo^2^)+(0.0281P)^2^+1.0426P] where P=(Fo^2^+2Fc^2^)/3'
_refine_ls_weighting_scheme calc
_refine_ls_wR_factor_gt 0.0728
_refine_ls_wR_factor_ref 0.0804
_reflns_number_gt 3530
_reflns_number_total 4715
_reflns_threshold_expression >2sigma(I)
_cod_data_source_file ic8001459-file002_1.cif
_cod_data_source_block complex1
_cod_depositor_comments
;
The following automatic conversions were performed:
'_symmetry_cell_setting' value 'Monoclinic' changed to 'monoclinic'
according to '/home/saulius/struct/CIF-dictionaries/cif_core.dic'
dictionary named 'cif_core.dic' version 2.4.1 from 2010-06-29.

Automatic conversion script
Id: cif_fix_enum 1527 2010-12-29 10:47:43Z saulius 
;
_cod_database_code 4305273

loop_
_symmetry_equiv_pos_as_xyz
'x, y, z'
'-x, y+1/2, -z+1/2'
'-x, -y, -z'
'x, -y-1/2, z-1/2'

loop_
_atom_site_label
_atom_site_type_symbol
_atom_site_fract_x
_atom_site_fract_y
_atom_site_fract_z
_atom_site_U_iso_or_equiv
_atom_site_adp_type
_atom_site_occupancy
_atom_site_symmetry_multiplicity
_atom_site_calc_flag
_atom_site_refinement_flags
_atom_site_disorder_assembly
_atom_site_disorder_group
Cu1 Cu 0.19893(3) 0.561426(16) 0.39190(4) 0.00967(8) Uani 1 1 d . . .
Cu2 Cu 0.5000 0.5000 0.5000 0.01006(10) Uani 1 2 d S . .
C1 C 0.5741(2) 0.43685(13) 0.2755(3) 0.0119(5) Uani 1 1 d . . .
N1 N 0.0000(2) 0.53125(11) 0.2909(2) 0.0115(4) Uani 1 1 d . . .
O1 O 0.48862(18) 0.47072(10) 0.3090(2) 0.0138(4) Uani 1 1 d . . .
C2 C 0.5107(3) 0.40758(15) 0.1189(3) 0.0163(6) Uani 1 1 d . . .
H2A H 0.4916 0.4452 0.0463 0.024 Uiso 1 1 calc R . .
H2B H 0.4227 0.3838 0.0990 0.024 Uiso 1 1 calc R . .
H2C H 0.5767 0.3747 0.1093 0.024 Uiso 1 1 calc R . .
N2 N 0.1477(2) 0.66085(11) 0.3612(2) 0.0095(4) Uani 1 1 d . . .
O2 O 0.29862(17) 0.57335(10) 0.6411(2) 0.0141(4) Uani 1 1 d . . .
C3 C 0.1935(2) 0.42500(13) 0.2893(3) 0.0111(5) Uani 1 1 d . . .
O3 O 0.25293(17) 0.46553(9) 0.4074(2) 0.0114(4) Uani 1 1 d . . .
C4 C 0.2667(3) 0.36608(14) 0.2795(3) 0.0154(6) Uani 1 1 d . . .
H4 H 0.3520 0.3537 0.3634 0.018 Uiso 1 1 calc R . .
O4 O 0.38621(17) 0.58450(9) 0.4057(2) 0.0116(4) Uani 1 1 d . . .
C5 C 0.2188(3) 0.32605(14) 0.1531(3) 0.0154(6) Uani 1 1 d . . .
H5 H 0.2720 0.2871 0.1496 0.018 Uiso 1 1 calc R . .
C6 C 0.0922(3) 0.34205(14) 0.0288(3) 0.0145(5) Uani 1 1 d . . .
H6 H 0.0622 0.3166 -0.0619 0.017 Uiso 1 1 calc R . .
C7 C 0.0119(3) 0.39519(13) 0.0403(3) 0.0133(5) Uani 1 1 d . . .
H7 H -0.0767 0.4044 -0.0421 0.016 Uiso 1 1 calc R . .
C8 C 0.0564(2) 0.43650(13) 0.1698(3) 0.0119(5) Uani 1 1 d . . .
C9 C -0.0420(2) 0.48452(13) 0.1872(3) 0.0116(5) Uani 1 1 d . . .
C10 C -0.1040(2) 0.57154(14) 0.3189(3) 0.0148(6) Uani 1 1 d . . .
H10A H -0.1621 0.5398 0.3463 0.018 Uiso 1 1 calc R . .
H10B H -0.1672 0.5963 0.2260 0.018 Uiso 1 1 calc R . .
C11 C -0.0320(3) 0.62304(14) 0.4438(3) 0.0150(6) Uani 1 1 d . . .
H11A H 0.0424 0.5990 0.5309 0.018 Uiso 1 1 calc R . .
H11B H -0.1014 0.6415 0.4760 0.018 Uiso 1 1 calc R . .
C12 C 0.0331(2) 0.68264(14) 0.3985(3) 0.0127(5) Uani 1 1 d . . .
H12A H -0.0409 0.7060 0.3102 0.015 Uiso 1 1 calc R . .
H12B H 0.0708 0.7166 0.4818 0.015 Uiso 1 1 calc R . .
C13 C 0.2065(2) 0.70839(13) 0.3164(3) 0.0111(5) Uani 1 1 d . . .
C14 C 0.3221(2) 0.69353(13) 0.2762(3) 0.0102(5) Uani 1 1 d . . .
C15 C 0.4085(2) 0.63347(13) 0.3261(3) 0.0102(5) Uani 1 1 d . . .
C16 C 0.5252(2) 0.62781(14) 0.2941(3) 0.0133(5) Uani 1 1 d . . .
H16 H 0.5870 0.5894 0.3320 0.016 Uiso 1 1 calc R . .
C17 C 0.5510(3) 0.67654(14) 0.2093(3) 0.0152(6) Uani 1 1 d . . .
H17 H 0.6293 0.6711 0.1881 0.018 Uiso 1 1 calc R . .
C18 C 0.4640(3) 0.73387(15) 0.1540(3) 0.0155(6) Uani 1 1 d . . .
H18 H 0.4797 0.7665 0.0916 0.019 Uiso 1 1 calc R . .
C19 C 0.3552(2) 0.74244(14) 0.1913(3) 0.0134(5) Uani 1 1 d . . .
H19 H 0.2995 0.7831 0.1586 0.016 Uiso 1 1 calc R . .
C20 C -0.1968(2) 0.47632(15) 0.0823(3) 0.0167(6) Uani 1 1 d . . .
H20A H -0.2521 0.4847 0.1377 0.025 Uiso 1 1 calc R . .
H20B H -0.2146 0.4293 0.0413 0.025 Uiso 1 1 calc R . .
H20C H -0.2240 0.5097 -0.0001 0.025 Uiso 1 1 calc R . .
C21 C 0.1562(3) 0.78218(14) 0.3053(3) 0.0143(5) Uani 1 1 d . . .
H21A H 0.0592 0.7856 0.2266 0.021 Uiso 1 1 calc R . .
H21B H 0.2168 0.8125 0.2805 0.021 Uiso 1 1 calc R . .
H21C H 0.1598 0.7963 0.4017 0.021 Uiso 1 1 calc R . .

loop_
_atom_site_aniso_label
_atom_site_aniso_U_11
_atom_site_aniso_U_22
_atom_site_aniso_U_33
_atom_site_aniso_U_23
_atom_site_aniso_U_13
_atom_site_aniso_U_12
Cu1 0.00865(13) 0.01015(15) 0.01005(18) 0.00013(13) 0.00401(11) 0.00105(11)
Cu2 0.01015(18) 0.0106(2) 0.0097(3) 0.00037(18) 0.00460(16) 0.00203(15)
C1 0.0148(11) 0.0107(12) 0.0120(15) 0.0007(10) 0.0075(10) -0.0008(9)
N1 0.0104(9) 0.0126(11) 0.0124(13) 0.0008(9) 0.0060(8) 0.0001(8)
O1 0.0150(8) 0.0141(10) 0.0114(11) -0.0022(8) 0.0051(7) 0.0020(7)
C2 0.0151(12) 0.0219(15) 0.0116(16) -0.0022(11) 0.0056(10) 0.0011(10)
N2 0.0091(9) 0.0131(11) 0.0052(12) -0.0012(8) 0.0022(8) 0.0013(7)
O2 0.0127(8) 0.0192(10) 0.0108(11) 0.0007(8) 0.0057(7) 0.0014(7)
C3 0.0134(11) 0.0113(13) 0.0099(15) 0.0013(10) 0.0064(10) -0.0013(9)
O3 0.0118(8) 0.0119(9) 0.0072(10) -0.0003(7) 0.0014(7) 0.0017(6)
C4 0.0127(11) 0.0145(13) 0.0156(16) 0.0002(11) 0.0032(10) 0.0021(9)
O4 0.0111(8) 0.0126(9) 0.0129(11) 0.0044(7) 0.0068(7) 0.0034(6)
C5 0.0152(11) 0.0127(13) 0.0173(16) -0.0023(11) 0.0063(10) -0.0005(9)
C6 0.0179(12) 0.0148(13) 0.0119(16) -0.0019(11) 0.0076(10) -0.0032(10)
C7 0.0135(11) 0.0136(13) 0.0120(15) 0.0027(10) 0.0048(10) -0.0022(9)
C8 0.0126(10) 0.0111(12) 0.0136(15) 0.0018(10) 0.0073(10) -0.0012(9)
C9 0.0121(11) 0.0150(13) 0.0083(15) 0.0064(10) 0.0051(9) -0.0010(9)
C10 0.0121(11) 0.0159(14) 0.0190(16) 0.0018(11) 0.0092(10) 0.0037(9)
C11 0.0146(11) 0.0182(14) 0.0161(16) 0.0006(11) 0.0104(10) 0.0028(10)
C12 0.0103(10) 0.0165(13) 0.0123(15) -0.0009(11) 0.0059(10) 0.0031(9)
C13 0.0112(11) 0.0142(13) 0.0052(14) -0.0014(10) 0.0012(9) 0.0017(9)
C14 0.0099(10) 0.0124(12) 0.0068(14) -0.0025(10) 0.0025(9) -0.0006(8)
C15 0.0104(10) 0.0115(12) 0.0076(14) -0.0004(10) 0.0031(9) 0.0000(9)
C16 0.0112(11) 0.0150(13) 0.0129(15) -0.0018(11) 0.0047(10) -0.0004(9)
C17 0.0141(11) 0.0184(14) 0.0150(16) -0.0065(11) 0.0082(10) -0.0046(10)
C18 0.0152(11) 0.0191(14) 0.0103(15) 0.0023(11) 0.0039(10) -0.0050(10)
C19 0.0127(11) 0.0124(13) 0.0110(15) 0.0010(10) 0.0016(10) -0.0006(9)
C20 0.0118(11) 0.0200(14) 0.0177(17) -0.0005(12) 0.0061(11) -0.0006(10)
C21 0.0167(11) 0.0130(13) 0.0140(16) 0.0015(10) 0.0074(10) 0.0021(9)

loop_
_atom_type_symbol
_atom_type_description
_atom_type_scat_dispersion_real
_atom_type_scat_dispersion_imag
_atom_type_scat_source
C C 0.0033 0.0016 'International Tables Vol C Tables 4.2.6.8 and 6.1.1.4'
H H 0.0000 0.0000 'International Tables Vol C Tables 4.2.6.8 and 6.1.1.4'
N N 0.0061 0.0033 'International Tables Vol C Tables 4.2.6.8 and 6.1.1.4'
O O 0.0106 0.0060 'International Tables Vol C Tables 4.2.6.8 and 6.1.1.4'
Cu Cu 0.3201 1.2651 'International Tables Vol C Tables 4.2.6.8 and 6.1.1.4'

loop_
_geom_angle_atom_site_label_1
_geom_angle_atom_site_label_2
_geom_angle_atom_site_label_3
_geom_angle
_geom_angle_site_symmetry_1
_geom_angle_site_symmetry_3
_geom_angle_publ_flag
O3 Cu1 N1 88.23(8) . . ?
O3 Cu1 O4 87.58(7) . . ?
N1 Cu1 O4 155.80(9) . . ?
O3 Cu1 N2 175.03(8) . . ?
N1 Cu1 N2 92.87(8) . . ?
O4 Cu1 N2 89.44(8) . . ?
O3 Cu1 O2 91.89(7) . . ?
N1 Cu1 O2 117.81(8) . . ?
O4 Cu1 O2 86.16(7) . . ?
N2 Cu1 O2 91.88(8) . . ?
O1 Cu2 O1 180.000(1) 3_666 . ?
O1 Cu2 O4 88.98(7) 3_666 . ?
O1 Cu2 O4 91.02(7) . . ?
O1 Cu2 O4 91.02(7) 3_666 3_666 ?
O1 Cu2 O4 88.98(7) . 3_666 ?
O4 Cu2 O4 180.0 . 3_666 ?
O2 C1 O1 126.4(3) 3_666 . ?
O2 C1 C2 118.8(2) 3_666 . ?
O1 C1 C2 114.8(2) . . ?
C9 N1 C10 119.8(2) . . ?
C9 N1 Cu1 121.54(17) . . ?
C10 N1 Cu1 117.87(17) . . ?
C1 O1 Cu2 131.63(17) . . ?
C1 C2 H2A 109.5 . . ?
C1 C2 H2B 109.5 . . ?
H2A C2 H2B 109.5 . . ?
C1 C2 H2C 109.5 . . ?
H2A C2 H2C 109.5 . . ?
H2B C2 H2C 109.5 . . ?
C13 N2 C12 117.3(2) . . ?
C13 N2 Cu1 126.81(17) . . ?
C12 N2 Cu1 115.88(16) . . ?
C1 O2 Cu1 124.12(17) 3_666 . ?
O3 C3 C4 118.9(2) . . ?
O3 C3 C8 123.8(2) . . ?
C4 C3 C8 117.3(2) . . ?
C3 O3 Cu1 119.60(15) . . ?
C5 C4 C3 122.1(2) . . ?
C5 C4 H4 119.0 . . ?
C3 C4 H4 119.0 . . ?
C15 O4 Cu1 124.09(14) . . ?
C15 O4 Cu2 129.44(15) . . ?
Cu1 O4 Cu2 103.11(8) . . ?
C4 C5 C6 120.4(2) . . ?
C4 C5 H5 119.8 . . ?
C6 C5 H5 119.8 . . ?
C7 C6 C5 118.8(3) . . ?
C7 C6 H6 120.6 . . ?
C5 C6 H6 120.6 . . ?
C6 C7 C8 122.2(2) . . ?
C6 C7 H7 118.9 . . ?
C8 C7 H7 118.9 . . ?
C7 C8 C3 118.4(2) . . ?
C7 C8 C9 120.1(2) . . ?
C3 C8 C9 121.2(2) . . ?
N1 C9 C8 121.7(2) . . ?
N1 C9 C20 120.5(2) . . ?
C8 C9 C20 117.7(2) . . ?
N1 C10 C11 110.8(2) . . ?
N1 C10 H10A 109.5 . . ?
C11 C10 H10A 109.5 . . ?
N1 C10 H10B 109.5 . . ?
C11 C10 H10B 109.5 . . ?
H10A C10 H10B 108.1 . . ?
C10 C11 C12 113.0(2) . . ?
C10 C11 H11A 109.0 . . ?
C12 C11 H11A 109.0 . . ?
C10 C11 H11B 109.0 . . ?
C12 C11 H11B 109.0 . . ?
H11A C11 H11B 107.8 . . ?
N2 C12 C11 113.1(2) . . ?
N2 C12 H12A 109.0 . . ?
C11 C12 H12A 109.0 . . ?
N2 C12 H12B 109.0 . . ?
C11 C12 H12B 109.0 . . ?
H12A C12 H12B 107.8 . . ?
N2 C13 C14 122.6(2) . . ?
N2 C13 C21 119.1(2) . . ?
C14 C13 C21 118.3(2) . . ?
C19 C14 C15 117.6(2) . . ?
C19 C14 C13 119.2(2) . . ?
C15 C14 C13 123.2(2) . . ?
O4 C15 C16 119.1(2) . . ?
O4 C15 C14 122.3(2) . . ?
C16 C15 C14 118.5(2) . . ?
C17 C16 C15 121.3(2) . . ?
C17 C16 H16 119.4 . . ?
C15 C16 H16 119.4 . . ?
C16 C17 C18 120.8(2) . . ?
C16 C17 H17 119.6 . . ?
C18 C17 H17 119.6 . . ?
C19 C18 C17 118.8(3) . . ?
C19 C18 H18 120.6 . . ?
C17 C18 H18 120.6 . . ?
C18 C19 C14 122.9(2) . . ?
C18 C19 H19 118.6 . . ?
C14 C19 H19 118.6 . . ?
C9 C20 H20A 109.5 . . ?
C9 C20 H20B 109.5 . . ?
H20A C20 H20B 109.5 . . ?
C9 C20 H20C 109.5 . . ?
H20A C20 H20C 109.5 . . ?
H20B C20 H20C 109.5 . . ?
C13 C21 H21A 109.5 . . ?
C13 C21 H21B 109.5 . . ?
H21A C21 H21B 109.5 . . ?
C13 C21 H21C 109.5 . . ?
H21A C21 H21C 109.5 . . ?
H21B C21 H21C 109.5 . . ?

loop_
_geom_bond_atom_site_label_1
_geom_bond_atom_site_label_2
_geom_bond_distance
_geom_bond_site_symmetry_2
_geom_bond_publ_flag
Cu1 O3 1.9266(18) . ?
Cu1 N1 1.980(2) . ?
Cu1 O4 1.9810(16) . ?
Cu1 N2 1.984(2) . ?
Cu1 O2 2.2307(19) . ?
Cu2 O1 1.9322(18) 3_666 ?
Cu2 O1 1.9322(18) . ?
Cu2 O4 2.0002(17) . ?
Cu2 O4 2.0002(17) 3_666 ?
C1 O2 1.248(3) 3_666 ?
C1 O1 1.276(3) . ?
C1 C2 1.505(4) . ?
N1 C9 1.292(3) . ?
N1 C10 1.475(3) . ?
C2 H2A 0.9800 . ?
C2 H2B 0.9800 . ?
C2 H2C 0.9800 . ?
N2 C13 1.296(3) . ?
N2 C12 1.481(3) . ?
O2 C1 1.248(3) 3_666 ?
C3 O3 1.316(3) . ?
C3 C4 1.406(3) . ?
C3 C8 1.429(3) . ?
C4 C5 1.367(4) . ?
C4 H4 0.9500 . ?
O4 C15 1.320(3) . ?
C5 C6 1.397(4) . ?
C5 H5 0.9500 . ?
C6 C7 1.371(4) . ?
C6 H6 0.9500 . ?
C7 C8 1.406(4) . ?
C7 H7 0.9500 . ?
C8 C9 1.463(3) . ?
C9 C20 1.513(3) . ?
C10 C11 1.508(4) . ?
C10 H10A 0.9900 . ?
C10 H10B 0.9900 . ?
C11 C12 1.511(4) . ?
C11 H11A 0.9900 . ?
C11 H11B 0.9900 . ?
C12 H12A 0.9900 . ?
C12 H12B 0.9900 . ?
C13 C14 1.476(3) . ?
C13 C21 1.511(4) . ?
C14 C19 1.411(4) . ?
C14 C15 1.425(3) . ?
C15 C16 1.414(3) . ?
C16 C17 1.370(4) . ?
C16 H16 0.9500 . ?
C17 C18 1.390(4) . ?
C17 H17 0.9500 . ?
C18 C19 1.370(4) . ?
C18 H18 0.9500 . ?
C19 H19 0.9500 . ?
C20 H20A 0.9800 . ?
C20 H20B 0.9800 . ?
C20 H20C 0.9800 . ?
C21 H21A 0.9800 . ?
C21 H21B 0.9800 . ?
C21 H21C 0.9800 . ?

loop_
_geom_torsion_atom_site_label_1
_geom_torsion_atom_site_label_2
_geom_torsion_atom_site_label_3
_geom_torsion_atom_site_label_4
_geom_torsion
_geom_torsion_site_symmetry_1
_geom_torsion_site_symmetry_2
_geom_torsion_site_symmetry_3
_geom_torsion_site_symmetry_4
_geom_torsion_publ_flag
O3 Cu1 N1 C9 -44.5(2) . . . . ?
O4 Cu1 N1 C9 35.7(3) . . . . ?
N2 Cu1 N1 C9 130.7(2) . . . . ?
O2 Cu1 N1 C9 -135.7(2) . . . . ?
O3 Cu1 N1 C10 145.54(19) . . . . ?
O4 Cu1 N1 C10 -134.4(2) . . . . ?
N2 Cu1 N1 C10 -39.32(19) . . . . ?
O2 Cu1 N1 C10 54.3(2) . . . . ?
O2 C1 O1 Cu2 -16.5(4) 3_666 . . . ?
C2 C1 O1 Cu2 163.82(18) . . . . ?
O1 Cu2 O1 C1 113(73) 3_666 . . . ?
O4 Cu2 O1 C1 148.3(2) . . . . ?
O4 Cu2 O1 C1 -31.7(2) 3_666 . . . ?
O3 Cu1 N2 C13 -33.0(10) . . . . ?
N1 Cu1 N2 C13 -135.7(2) . . . . ?
O4 Cu1 N2 C13 20.2(2) . . . . ?
O2 Cu1 N2 C13 106.3(2) . . . . ?
O3 Cu1 N2 C12 149.1(8) . . . . ?
N1 Cu1 N2 C12 46.36(18) . . . . ?
O4 Cu1 N2 C12 -157.74(17) . . . . ?
O2 Cu1 N2 C12 -71.61(17) . . . . ?
O3 Cu1 O2 C1 59.5(2) . . . 3_666 ?
N1 Cu1 O2 C1 148.5(2) . . . 3_666 ?
O4 Cu1 O2 C1 -27.9(2) . . . 3_666 ?
N2 Cu1 O2 C1 -117.2(2) . . . 3_666 ?
C4 C3 O3 Cu1 154.89(19) . . . . ?
C8 C3 O3 Cu1 -26.3(3) . . . . ?
N1 Cu1 O3 C3 46.98(18) . . . . ?
O4 Cu1 O3 C3 -109.18(17) . . . . ?
N2 Cu1 O3 C3 -56.0(9) . . . . ?
O2 Cu1 O3 C3 164.75(17) . . . . ?
O3 C3 C4 C5 -172.5(2) . . . . ?
C8 C3 C4 C5 8.6(4) . . . . ?
O3 Cu1 O4 C15 140.3(2) . . . . ?
N1 Cu1 O4 C15 60.0(3) . . . . ?
N2 Cu1 O4 C15 -35.8(2) . . . . ?
O2 Cu1 O4 C15 -127.7(2) . . . . ?
O3 Cu1 O4 Cu2 -20.69(9) . . . . ?
N1 Cu1 O4 Cu2 -100.9(2) . . . . ?
N2 Cu1 O4 Cu2 163.30(9) . . . . ?
O2 Cu1 O4 Cu2 71.37(8) . . . . ?
O1 Cu2 O4 C15 124.7(2) 3_666 . . . ?
O1 Cu2 O4 C15 -55.3(2) . . . . ?
O4 Cu2 O4 C15 -6(100) 3_666 . . . ?
O1 Cu2 O4 Cu1 -75.82(8) 3_666 . . . ?
O1 Cu2 O4 Cu1 104.18(8) . . . . ?
O4 Cu2 O4 Cu1 154(100) 3_666 . . . ?
C3 C4 C5 C6 -1.3(4) . . . . ?
C4 C5 C6 C7 -4.9(4) . . . . ?
C5 C6 C7 C8 3.6(4) . . . . ?
C6 C7 C8 C3 3.8(4) . . . . ?
C6 C7 C8 C9 -169.5(2) . . . . ?
O3 C3 C8 C7 171.5(2) . . . . ?
C4 C3 C8 C7 -9.7(4) . . . . ?
O3 C3 C8 C9 -15.2(4) . . . . ?
C4 C3 C8 C9 163.6(2) . . . . ?
C10 N1 C9 C8 -170.9(2) . . . . ?
Cu1 N1 C9 C8 19.3(3) . . . . ?
C10 N1 C9 C20 7.1(4) . . . . ?
Cu1 N1 C9 C20 -162.75(19) . . . . ?
C7 C8 C9 N1 -168.2(2) . . . . ?
C3 C8 C9 N1 18.7(4) . . . . ?
C7 C8 C9 C20 13.8(4) . . . . ?
C3 C8 C9 C20 -159.3(2) . . . . ?
C9 N1 C10 C11 -179.8(2) . . . . ?
Cu1 N1 C10 C11 -9.6(3) . . . . ?
N1 C10 C11 C12 71.6(3) . . . . ?
C13 N2 C12 C11 177.8(2) . . . . ?
Cu1 N2 C12 C11 -4.0(3) . . . . ?
C10 C11 C12 N2 -63.8(3) . . . . ?
C12 N2 C13 C14 179.8(2) . . . . ?
Cu1 N2 C13 C14 1.9(4) . . . . ?
C12 N2 C13 C21 0.2(3) . . . . ?
Cu1 N2 C13 C21 -177.70(17) . . . . ?
N2 C13 C14 C19 163.0(2) . . . . ?
C21 C13 C14 C19 -17.4(3) . . . . ?
N2 C13 C14 C15 -20.6(4) . . . . ?
C21 C13 C14 C15 159.0(2) . . . . ?
Cu1 O4 C15 C16 -153.34(18) . . . . ?
Cu2 O4 C15 C16 2.3(3) . . . . ?
Cu1 O4 C15 C14 29.3(3) . . . . ?
Cu2 O4 C15 C14 -175.04(17) . . . . ?
C19 C14 C15 O4 -179.7(2) . . . . ?
C13 C14 C15 O4 3.8(4) . . . . ?
C19 C14 C15 C16 2.9(4) . . . . ?
C13 C14 C15 C16 -173.6(2) . . . . ?
O4 C15 C16 C17 178.6(2) . . . . ?
C14 C15 C16 C17 -3.9(4) . . . . ?
C15 C16 C17 C18 1.0(4) . . . . ?
C16 C17 C18 C19 2.8(4) . . . . ?
C17 C18 C19 C14 -3.9(4) . . . . ?
C15 C14 C19 C18 1.0(4) . . . . ?
C13 C14 C19 C18 177.5(2) . . . . ?
